data_7006812
loop_
_publ_author_name
'Ren, X. M.'
'Nishihara, S.'
'Akutagawa, T.'
'Noro, S.'
'Nakamura, T.'
'Fujita, W.'
'Awaga, K.'
'Ni, Z. P.'
'Xie, J. L.'
'Meng, Q. J.'
'Kremer, R. K.'

_publ_section_title
;
 Quasi-one-dimensional molecular magnets based on derivatives of
 (fluorobenzyl)pyridinium with the [M(mnt)2] monoanion (M = Ni, Pd or
 Pt; mnt2- = maleonitriledithiolate): syntheses, crystal structures and
 magnetic properties.
;
_journal_issue 16
_journal_name_full 'Dalton transactions (Cambridge, England : 2003)'
_journal_page_first 1988
_journal_page_last 1994
_journal_paper_doi 10.1039/b514278d
_journal_year 2006
_chemical_formula_sum 'C20 H9 F3 N5 Pt S4'
_chemical_formula_weight 699.65
_chemical_name_systematic
;
?
;
_space_group_IT_number 14
_symmetry_cell_setting monoclinic
_symmetry_space_group_name_Hall '-P 2ybc'
_symmetry_space_group_name_H-M 'P 1 21/c 1'
_atom_sites_solution_hydrogens geom
_atom_sites_solution_primary direct
_atom_sites_solution_secondary difmap
_audit_creation_method SHELXL-97
_cell_angle_alpha 90.00
_cell_angle_beta 98.70(3)
_cell_angle_gamma 90.00
_cell_formula_units_Z 4
_cell_length_a 7.5498(15)
_cell_length_b 22.745(5)
_cell_length_c 13.546(3)
_cell_measurement_reflns_used 26894
_cell_measurement_temperature 293(2)
_cell_measurement_theta_max 27.5
_cell_measurement_theta_min 3.0
_cell_volume 2299.4(9)
_computing_cell_refinement PROCESS-AUTO
_computing_data_collection PROCESS-AUTO
_computing_data_reduction CrystalStructure
_computing_structure_refinement 'SHELXL-97 (Sheldrick, 1997)'
_computing_structure_solution 'SHELXS-97 (Sheldrick, 1990)'
_diffrn_ambient_temperature 293(2)
_diffrn_detector_area_resol_mean 10.00
_diffrn_measured_fraction_theta_full 0.999
_diffrn_measured_fraction_theta_max 0.999
_diffrn_measurement_device_type 'Rigaku RAXIS-RAPID'
_diffrn_measurement_method \w
_diffrn_radiation_monochromator graphite
_diffrn_radiation_source 'fine-focus sealed tube'
_diffrn_radiation_type MoK\a
_diffrn_radiation_wavelength 0.71073
_diffrn_reflns_av_R_equivalents 0.0577
_diffrn_reflns_av_sigmaI/netI 0.0375
_diffrn_reflns_limit_h_max 9
_diffrn_reflns_limit_h_min -8
_diffrn_reflns_limit_k_max 28
_diffrn_reflns_limit_k_min -28
_diffrn_reflns_limit_l_max 16
_diffrn_reflns_limit_l_min -16
_diffrn_reflns_number 30908
_diffrn_reflns_theta_full 26.00
_diffrn_reflns_theta_max 26.00
_diffrn_reflns_theta_min 3.04
_exptl_absorpt_coefficient_mu 6.509
_exptl_absorpt_correction_T_max 0.523
_exptl_absorpt_correction_T_min 0.135
_exptl_absorpt_correction_type multi-scan
_exptl_crystal_colour brown
_exptl_crystal_density_diffrn 2.021
_exptl_crystal_density_method 'not measured'
_exptl_crystal_description needle
_exptl_crystal_F_000 1332
_exptl_crystal_size_max 0.70
_exptl_crystal_size_mid 0.15
_exptl_crystal_size_min 0.10
_refine_diff_density_max 1.585
_refine_diff_density_min -1.361
_refine_diff_density_rms 0.126
_refine_ls_extinction_method none
_refine_ls_goodness_of_fit_ref 1.064
_refine_ls_hydrogen_treatment mixed
_refine_ls_matrix_type full
_refine_ls_number_parameters 298
_refine_ls_number_reflns 4525
_refine_ls_number_restraints 0
_refine_ls_restrained_S_all 1.064
_refine_ls_R_factor_all 0.0475
_refine_ls_R_factor_gt 0.0387
_refine_ls_shift/su_max 0.002
_refine_ls_shift/su_mean 0.000
_refine_ls_structure_factor_coef Fsqd
_refine_ls_weighting_details 'calc w=1/[\s^2^(Fo^2^)+(0.0208P)^2^+11.2347P] where P=(Fo^2^+2Fc^2^)/3'
_refine_ls_weighting_scheme calc
_refine_ls_wR_factor_gt 0.0838
_refine_ls_wR_factor_ref 0.0873
_reflns_number_gt 3822
_reflns_number_total 4525
_reflns_threshold_expression >2sigma(I)
_cod_data_source_file b514278d.txt
_cod_data_source_block CCDC285874
_cod_original_cell_volume 2299.3(8)
_cod_database_code 7006812

loop_
_symmetry_equiv_pos_as_xyz
'x, y, z'
'-x, y+1/2, -z+1/2'
'-x, -y, -z'
'x, -y-1/2, z-1/2'

loop_
_atom_site_label
_atom_site_type_symbol
_atom_site_fract_x
_atom_site_fract_y
_atom_site_fract_z
_atom_site_U_iso_or_equiv
_atom_site_adp_type
_atom_site_occupancy
_atom_site_symmetry_multiplicity
_atom_site_calc_flag
_atom_site_refinement_flags
_atom_site_disorder_assembly
_atom_site_disorder_group
Pt1 Pt 0.70962(3) 0.972274(11) 0.490581(19) 0.04416(10) Uani 1 1 d . . .
S1 S 0.7072(3) 1.01803(8) 0.34197(13) 0.0546(4) Uani 1 1 d . . .
S2 S 0.8292(2) 1.05380(8) 0.57121(13) 0.0508(4) Uani 1 1 d . . .
S3 S 0.5888(2) 0.89124(8) 0.40871(13) 0.0517(4) Uani 1 1 d . . .
S4 S 0.7184(2) 0.92536(8) 0.63900(13) 0.0505(4) Uani 1 1 d . . .
F1 F 0.3600(7) 0.5334(2) 0.3981(4) 0.0872(15) Uani 1 1 d . . .
F2 F 0.5631(9) 0.4418(2) 0.3609(4) 0.0990(18) Uani 1 1 d . . .
F3 F 0.9182(8) 0.4565(2) 0.3598(4) 0.0985(18) Uani 1 1 d . . .
N1 N 0.8316(11) 1.1561(3) 0.2319(6) 0.082(2) Uani 1 1 d . . .
N2 N 0.9951(10) 1.2002(3) 0.5233(6) 0.076(2) Uani 1 1 d . . .
N3 N 0.4680(10) 0.7373(3) 0.4636(5) 0.0728(19) Uani 1 1 d . . .
N4 N 0.6259(11) 0.7782(3) 0.7381(5) 0.077(2) Uani 1 1 d . . .
N5 N 0.9674(8) 0.6700(2) 0.5424(4) 0.0536(14) Uani 1 1 d . . .
C1 C 0.8173(10) 1.1251(3) 0.2974(6) 0.0599(19) Uani 1 1 d . . .
C2 C 0.7966(9) 1.0849(3) 0.3767(5) 0.0506(16) Uani 1 1 d . . .
C3 C 0.8516(8) 1.0996(3) 0.4754(5) 0.0465(15) Uani 1 1 d . . .
C4 C 0.9293(10) 1.1561(3) 0.5007(6) 0.0547(17) Uani 1 1 d . . .
C5 C 0.5172(10) 0.7847(3) 0.4801(5) 0.0536(17) Uani 1 1 d . . .
C6 C 0.5825(8) 0.8430(3) 0.5045(5) 0.0441(14) Uani 1 1 d . . .
C7 C 0.6384(9) 0.8574(3) 0.6026(5) 0.0485(15) Uani 1 1 d . . .
C8 C 0.6306(10) 0.8140(3) 0.6791(5) 0.0557(17) Uani 1 1 d . . .
C9 C 0.8709(12) 0.6694(4) 0.6175(6) 0.075(2) Uani 1 1 d . . .
H9A H 0.7481 0.6624 0.6046 0.090 Uiso 1 1 calc R . .
C10 C 0.9535(15) 0.6789(5) 0.7141(7) 0.091(3) Uani 1 1 d . . .
H10A H 0.8871 0.6784 0.7666 0.110 Uiso 1 1 calc R . .
C11 C 1.1338(15) 0.6891(4) 0.7320(8) 0.091(3) Uani 1 1 d . . .
H11A H 1.1911 0.6964 0.7965 0.110 Uiso 1 1 calc R . .
C12 C 1.2285(13) 0.6886(4) 0.6544(9) 0.088(3) Uani 1 1 d . . .
H12A H 1.3517 0.6946 0.6663 0.105 Uiso 1 1 calc R . .
C13 C 1.1457(12) 0.6795(3) 0.5604(7) 0.070(2) Uani 1 1 d . . .
H13A H 1.2117 0.6797 0.5078 0.084 Uiso 1 1 calc R . .
C14 C 0.8773(11) 0.6643(3) 0.4373(5) 0.0603(19) Uani 1 1 d . . .
H14A H 0.9643 0.6707 0.3925 0.072 Uiso 1 1 calc R . .
H14B H 0.7852 0.6941 0.4236 0.072 Uiso 1 1 calc R . .
C15 C 0.7935(11) 0.6041(3) 0.4176(5) 0.0550(18) Uani 1 1 d . . .
C16 C 0.6100(11) 0.5966(3) 0.4143(5) 0.0592(19) Uani 1 1 d . . .
H16A H 0.5375 0.6286 0.4234 0.071 Uiso 1 1 calc R . .
C17 C 0.5371(12) 0.5420(4) 0.3977(6) 0.063(2) Uani 1 1 d . . .
C18 C 0.6378(13) 0.4950(4) 0.3791(6) 0.067(2) Uani 1 1 d . . .
C19 C 0.8177(13) 0.5026(3) 0.3794(6) 0.069(2) Uani 1 1 d . . .
C20 C 0.8979(11) 0.5569(3) 0.3993(5) 0.0607(19) Uani 1 1 d . . .
H20A H 1.0206 0.5615 0.4002 0.073 Uiso 1 1 calc R . .

loop_
_atom_site_aniso_label
_atom_site_aniso_U_11
_atom_site_aniso_U_22
_atom_site_aniso_U_33
_atom_site_aniso_U_23
_atom_site_aniso_U_13
_atom_site_aniso_U_12
Pt1 0.04453(16) 0.04350(15) 0.04368(16) 0.00042(11) 0.00416(10) 0.00495(11)
S1 0.0642(11) 0.0556(10) 0.0435(10) 0.0035(8) 0.0065(8) 0.0011(8)
S2 0.0537(10) 0.0472(9) 0.0501(10) -0.0011(7) 0.0035(8) 0.0009(8)
S3 0.0619(11) 0.0493(10) 0.0428(10) -0.0027(7) 0.0046(8) 0.0027(8)
S4 0.0603(10) 0.0477(9) 0.0413(9) -0.0001(7) 0.0011(7) 0.0015(8)
F1 0.084(4) 0.104(4) 0.073(3) 0.006(3) 0.012(3) -0.015(3)
F2 0.150(5) 0.056(3) 0.087(4) -0.001(3) 0.002(3) -0.020(3)
F3 0.132(5) 0.061(3) 0.099(4) -0.011(3) 0.006(3) 0.034(3)
N1 0.105(6) 0.073(5) 0.072(5) 0.019(4) 0.028(4) 0.009(4)
N2 0.087(5) 0.050(4) 0.093(6) 0.009(4) 0.014(4) -0.001(4)
N3 0.086(5) 0.058(4) 0.078(5) -0.014(3) 0.026(4) -0.007(4)
N4 0.103(6) 0.065(4) 0.063(5) 0.011(4) 0.010(4) -0.006(4)
N5 0.068(4) 0.041(3) 0.051(4) 0.001(2) 0.010(3) 0.006(3)
C1 0.063(5) 0.054(4) 0.064(5) 0.011(4) 0.013(4) 0.007(4)
C2 0.047(4) 0.050(4) 0.056(4) 0.005(3) 0.011(3) 0.014(3)
C3 0.034(3) 0.045(4) 0.061(4) 0.006(3) 0.009(3) 0.005(3)
C4 0.054(4) 0.045(4) 0.063(5) 0.005(3) 0.003(3) 0.011(3)
C5 0.062(4) 0.048(4) 0.053(4) 0.000(3) 0.016(3) 0.005(3)
C6 0.042(3) 0.046(4) 0.043(4) -0.006(3) 0.005(3) 0.008(3)
C7 0.047(4) 0.050(4) 0.050(4) 0.000(3) 0.014(3) 0.005(3)
C8 0.064(5) 0.051(4) 0.049(4) -0.001(3) 0.002(3) -0.001(3)
C9 0.070(5) 0.090(6) 0.063(6) -0.008(4) 0.009(4) 0.013(5)
C10 0.118(9) 0.108(8) 0.048(5) -0.014(5) 0.013(5) 0.025(6)
C11 0.103(8) 0.087(7) 0.073(7) -0.013(5) -0.025(6) 0.006(6)
C12 0.074(6) 0.080(6) 0.101(8) 0.005(6) -0.012(6) -0.016(5)
C13 0.070(5) 0.054(5) 0.087(6) 0.001(4) 0.015(5) -0.009(4)
C14 0.080(5) 0.053(4) 0.047(4) 0.003(3) 0.008(4) 0.004(4)
C15 0.077(5) 0.047(4) 0.041(4) 0.004(3) 0.008(3) 0.006(4)
C16 0.081(5) 0.054(4) 0.042(4) 0.002(3) 0.008(4) 0.007(4)
C17 0.075(5) 0.071(5) 0.043(4) 0.010(4) 0.004(4) -0.006(4)
C18 0.099(7) 0.054(5) 0.045(4) 0.003(3) 0.001(4) -0.005(5)
C19 0.106(7) 0.047(4) 0.050(5) 0.005(3) 0.002(4) 0.021(5)
C20 0.073(5) 0.059(5) 0.050(4) 0.002(3) 0.009(4) 0.009(4)

loop_
_atom_type_symbol
_atom_type_description
_atom_type_scat_dispersion_real
_atom_type_scat_dispersion_imag
_atom_type_scat_source
C C 0.0033 0.0016 'International Tables Vol C Tables 4.2.6.8 and 6.1.1.4'
H H 0.0000 0.0000 'International Tables Vol C Tables 4.2.6.8 and 6.1.1.4'
N N 0.0061 0.0033 'International Tables Vol C Tables 4.2.6.8 and 6.1.1.4'
F F 0.0171 0.0103 'International Tables Vol C Tables 4.2.6.8 and 6.1.1.4'
S S 0.1246 0.1234 'International Tables Vol C Tables 4.2.6.8 and 6.1.1.4'
Pt Pt -1.7033 8.3905 'International Tables Vol C Tables 4.2.6.8 and 6.1.1.4'

loop_
_geom_angle_atom_site_label_1
_geom_angle_atom_site_label_2
_geom_angle_atom_site_label_3
_geom_angle
_geom_angle_site_symmetry_1
_geom_angle_site_symmetry_3
_geom_angle_publ_flag
S1 Pt1 S4 178.60(7) . . ?
S1 Pt1 S2 90.08(7) . . ?
S4 Pt1 S2 90.09(7) . . ?
S1 Pt1 S3 89.44(7) . . ?
S4 Pt1 S3 90.39(7) . . ?
S2 Pt1 S3 179.46(6) . . ?
C2 S1 Pt1 102.5(3) . . ?
C3 S2 Pt1 102.3(2) . . ?
C6 S3 Pt1 101.9(2) . . ?
C7 S4 Pt1 102.0(2) . . ?
C9 N5 C13 120.5(7) . . ?
C9 N5 C14 120.3(7) . . ?
C13 N5 C14 119.1(7) . . ?
N1 C1 C2 178.0(9) . . ?
C3 C2 C1 121.2(7) . . ?
C3 C2 S1 122.3(5) . . ?
C1 C2 S1 116.5(6) . . ?
C2 C3 C4 120.2(6) . . ?
C2 C3 S2 122.8(5) . . ?
C4 C3 S2 117.0(5) . . ?
N2 C4 C3 177.7(8) . . ?
N3 C5 C6 177.6(8) . . ?
C7 C6 C5 119.2(6) . . ?
C7 C6 S3 122.9(5) . . ?
C5 C6 S3 117.8(5) . . ?
C6 C7 C8 119.6(6) . . ?
C6 C7 S4 122.7(5) . . ?
C8 C7 S4 117.7(5) . . ?
N4 C8 C7 178.0(8) . . ?
N5 C9 C10 120.0(9) . . ?
C11 C10 C9 119.4(9) . . ?
C12 C11 C10 119.3(9) . . ?
C13 C12 C11 120.6(9) . . ?
C12 C13 N5 120.2(9) . . ?
N5 C14 C15 111.5(6) . . ?
C20 C15 C16 119.6(7) . . ?
C20 C15 C14 120.1(7) . . ?
C16 C15 C14 120.3(7) . . ?
C17 C16 C15 119.5(7) . . ?
F1 C17 C18 118.0(8) . . ?
F1 C17 C16 120.4(8) . . ?
C18 C17 C16 121.6(8) . . ?
F2 C18 C17 120.9(9) . . ?
F2 C18 C19 120.2(8) . . ?
C17 C18 C19 118.9(8) . . ?
F3 C19 C18 119.4(8) . . ?
F3 C19 C20 119.4(9) . . ?
C18 C19 C20 121.2(8) . . ?
C15 C20 C19 119.0(8) . . ?

loop_
_geom_bond_atom_site_label_1
_geom_bond_atom_site_label_2
_geom_bond_distance
_geom_bond_site_symmetry_2
_geom_bond_publ_flag
Pt1 S1 2.2638(18) . ?
Pt1 S4 2.2682(18) . ?
Pt1 S2 2.2688(18) . ?
Pt1 S3 2.2700(18) . ?
S1 C2 1.700(7) . ?
S2 C3 1.693(7) . ?
S3 C6 1.705(7) . ?
S4 C7 1.705(7) . ?
F1 C17 1.352(9) . ?
F2 C18 1.343(9) . ?
F3 C19 1.344(9) . ?
N1 C1 1.152(9) . ?
N2 C4 1.140(9) . ?
N3 C5 1.153(9) . ?
N4 C8 1.146(9) . ?
N5 C9 1.338(10) . ?
N5 C13 1.348(10) . ?
N5 C14 1.489(9) . ?
C1 C2 1.436(10) . ?
C2 C3 1.380(10) . ?
C3 C4 1.432(10) . ?
C5 C6 1.435(9) . ?
C6 C7 1.372(9) . ?
C7 C8 1.439(10) . ?
C9 C10 1.379(12) . ?
C10 C11 1.366(14) . ?
C11 C12 1.357(14) . ?
C12 C13 1.347(12) . ?
C14 C15 1.514(10) . ?
C15 C20 1.376(10) . ?
C15 C16 1.390(11) . ?
C16 C17 1.363(11) . ?
C17 C18 1.358(12) . ?
C18 C19 1.368(12) . ?
C19 C20 1.385(11) . ?
